data_2229006
loop_
_publ_author_name
'Zeng, Wu-Lan'

_publ_section_title
;
 3-(4-Fluorobenzylidene)-1,5-dioxaspiro[5.5]undecane-2,4-dione
;
_journal_coeditor_code CV5023
_journal_issue 2
_journal_name_full 'Acta Crystallographica Section E'
_journal_page_first o276
_journal_paper_doi 10.1107/S1600536810054395
_journal_volume 67
_journal_year 2011
_chemical_formula_iupac 'C16 H15 F O4'
_chemical_formula_moiety 'C16 H15 F O4'
_chemical_formula_sum 'C16 H15 F O4'
_chemical_formula_weight 290.28
_chemical_name_systematic
;
3-(4-Fluorobenzylidene)-1,5-dioxaspiro[5.5]undecane-2,4-dione
;
_space_group_IT_number 2
_symmetry_cell_setting triclinic
_symmetry_space_group_name_Hall '-P 1'
_symmetry_space_group_name_H-M 'P -1'
_atom_sites_solution_hydrogens geom
_atom_sites_solution_primary direct
_atom_sites_solution_secondary difmap
_cell_angle_alpha 100.68(3)
_cell_angle_beta 90.73(3)
_cell_angle_gamma 91.20(3)
_cell_formula_units_Z 2
_cell_length_a 5.6690(11)
_cell_length_b 10.130(2)
_cell_length_c 12.160(2)
_cell_measurement_reflns_used 2481
_cell_measurement_temperature 293(2)
_cell_measurement_theta_max 27.48
_cell_measurement_theta_min 3.41
_cell_volume 686.0(2)
_computing_cell_refinement 'SAINT (Bruker, 1997)'
_computing_data_collection 'SMART (Bruker, 1997)'
_computing_data_reduction 'SAINT (Bruker, 1997)'
_computing_molecular_graphics 'XP in SHELXTL (Sheldrick, 2008)'
_computing_publication_material 'SHELXL97 (Sheldrick, 2008)'
_computing_structure_refinement 'SHELXL97 (Sheldrick, 2008)'
_computing_structure_solution 'SHELXS97 (Sheldrick, 2008)'
_diffrn_ambient_temperature 293(2)
_diffrn_measured_fraction_theta_full 0.992
_diffrn_measured_fraction_theta_max 0.992
_diffrn_measurement_device_type 'Bruker SMART CCD area-detector'
_diffrn_measurement_method 'phi and omega scans'
_diffrn_radiation_monochromator graphite
_diffrn_radiation_source 'fine-focus sealed tube'
_diffrn_radiation_type MoK\a
_diffrn_radiation_wavelength 0.71073
_diffrn_reflns_av_R_equivalents 0.0285
_diffrn_reflns_av_sigmaI/netI 0.0331
_diffrn_reflns_limit_h_max 7
_diffrn_reflns_limit_h_min -6
_diffrn_reflns_limit_k_max 13
_diffrn_reflns_limit_k_min -13
_diffrn_reflns_limit_l_max 15
_diffrn_reflns_limit_l_min -15
_diffrn_reflns_number 6753
_diffrn_reflns_theta_full 27.48
_diffrn_reflns_theta_max 27.48
_diffrn_reflns_theta_min 3.41
_exptl_absorpt_coefficient_mu 0.109
_exptl_absorpt_correction_type none
_exptl_crystal_colour colourless
_exptl_crystal_density_diffrn 1.405
_exptl_crystal_density_method 'not measured'
_exptl_crystal_description block
_exptl_crystal_F_000 304
_exptl_crystal_size_max 0.25
_exptl_crystal_size_mid 0.18
_exptl_crystal_size_min 0.12
_refine_diff_density_max 0.221
_refine_diff_density_min -0.219
_refine_ls_extinction_method none
_refine_ls_goodness_of_fit_ref 1.112
_refine_ls_hydrogen_treatment constr
_refine_ls_matrix_type full
_refine_ls_number_parameters 190
_refine_ls_number_reflns 3124
_refine_ls_number_restraints 0
_refine_ls_restrained_S_all 1.112
_refine_ls_R_factor_all 0.0489
_refine_ls_R_factor_gt 0.0397
_refine_ls_shift/su_max 0.000
_refine_ls_shift/su_mean 0.000
_refine_ls_structure_factor_coef Fsqd
_refine_ls_weighting_details 'calc w=1/[\s^2^(Fo^2^)+(0.0750P)^2^+0.0414P] where P=(Fo^2^+2Fc^2^)/3'
_refine_ls_weighting_scheme calc
_refine_ls_wR_factor_gt 0.1122
_refine_ls_wR_factor_ref 0.1267
_reflns_number_gt 2481
_reflns_number_total 3124
_reflns_threshold_expression I>2sigma(I)
_cod_data_source_file cv5023.cif
_cod_data_source_block I
_cod_database_code 2229006
_cod_database_fobs_code 2229006

loop_
_symmetry_equiv_pos_as_xyz
'x, y, z'
'-x, -y, -z'

loop_
_atom_site_type_symbol
_atom_site_label
_atom_site_fract_x
_atom_site_fract_y
_atom_site_fract_z
_atom_site_U_iso_or_equiv
_atom_site_adp_type
_atom_site_calc_flag
_atom_site_refinement_flags
_atom_site_occupancy
_atom_site_disorder_assembly
_atom_site_disorder_group
O O4 0.41354(13) 0.17850(9) 0.73171(7) 0.0412(2) Uani d . 1 . .
O O3 0.23315(15) 0.01227(9) 0.59454(6) 0.0443(2) Uani d . 1 . .
O O2 0.54128(17) 0.12738(11) 0.89002(8) 0.0566(3) Uani d . 1 . .
O O1 0.19126(18) -0.19449(10) 0.62363(8) 0.0542(3) Uani d . 1 . .
C C8 0.21663(19) -0.07730(12) 0.66337(10) 0.0397(3) Uani d . 1 . .
F F1 -0.52419(17) -0.46737(10) 0.87835(8) 0.0718(3) Uani d . 1 . .
C C7 0.41388(19) 0.09907(13) 0.80943(9) 0.0390(3) Uani d . 1 . .
C C11 -0.0075(2) -0.18139(12) 0.86756(9) 0.0386(3) Uani d . 1 . .
C C9 0.25581(19) -0.02211(12) 0.78410(9) 0.0369(3) Uani d . 1 . .
C C4 0.23557(19) 0.15348(12) 0.64363(9) 0.0373(3) Uani d . 1 . .
C C15 -0.3686(2) -0.29703(14) 0.79341(12) 0.0483(3) Uani d . 1 . .
H H15A -0.4931 -0.3097 0.7417 0.058 Uiso calc R 1 . .
C C10 0.1751(2) -0.07673(12) 0.86916(10) 0.0395(3) Uani d . 1 . .
H H10A 0.2448 -0.0435 0.9387 0.047 Uiso calc R 1 . .
C C14 -0.3539(2) -0.37296(13) 0.87486(11) 0.0477(3) Uani d . 1 . .
C C5 -0.00563(19) 0.19627(13) 0.68678(10) 0.0398(3) Uani d . 1 . .
H H5A -0.0431 0.1530 0.7494 0.048 Uiso calc R 1 . .
H H5B -0.1233 0.1671 0.6282 0.048 Uiso calc R 1 . .
C C16 -0.1937(2) -0.20081(13) 0.78976(11) 0.0446(3) Uani d . 1 . .
H H16A -0.2004 -0.1483 0.7347 0.053 Uiso calc R 1 . .
C C3 0.3168(2) 0.22760(16) 0.55360(11) 0.0510(3) Uani d . 1 . .
H H3A 0.2194 0.1992 0.4869 0.061 Uiso calc R 1 . .
H H3B 0.4783 0.2043 0.5348 0.061 Uiso calc R 1 . .
C C13 -0.1757(3) -0.35709(15) 0.95384(11) 0.0526(3) Uani d . 1 . .
H H13A -0.1711 -0.4106 1.0082 0.063 Uiso calc R 1 . .
C C12 -0.0029(2) -0.25937(14) 0.95053(10) 0.0473(3) Uani d . 1 . .
H H12A 0.1176 -0.2457 1.0043 0.057 Uiso calc R 1 . .
C C6 -0.0155(2) 0.34786(14) 0.72405(12) 0.0522(3) Uani d . 1 . .
H H6A -0.1749 0.3723 0.7460 0.063 Uiso calc R 1 . .
H H6B 0.0879 0.3758 0.7887 0.063 Uiso calc R 1 . .
C C2 0.3031(3) 0.37944(17) 0.59021(14) 0.0625(4) Uani d . 1 . .
H H2A 0.4182 0.4098 0.6497 0.075 Uiso calc R 1 . .
H H2B 0.3421 0.4226 0.5277 0.075 Uiso calc R 1 . .
C C1 0.0590(3) 0.42054(17) 0.63108(15) 0.0642(4) Uani d . 1 . .
H H1A -0.0536 0.3997 0.5692 0.077 Uiso calc R 1 . .
H H1B 0.0590 0.5168 0.6584 0.077 Uiso calc R 1 . .

loop_
_atom_site_aniso_label
_atom_site_aniso_U_11
_atom_site_aniso_U_22
_atom_site_aniso_U_33
_atom_site_aniso_U_12
_atom_site_aniso_U_13
_atom_site_aniso_U_23
O4 0.0287(4) 0.0539(5) 0.0422(4) -0.0084(3) -0.0059(3) 0.0136(4)
O3 0.0462(5) 0.0525(5) 0.0318(4) 0.0047(4) 0.0000(3) 0.0016(4)
O2 0.0543(5) 0.0664(6) 0.0495(5) -0.0195(5) -0.0240(4) 0.0156(5)
O1 0.0602(6) 0.0480(5) 0.0484(5) -0.0020(4) 0.0003(4) -0.0067(4)
C8 0.0311(5) 0.0475(7) 0.0380(6) 0.0005(5) 0.0000(4) 0.0010(5)
F1 0.0644(6) 0.0712(6) 0.0810(6) -0.0309(5) -0.0030(5) 0.0207(5)
C7 0.0310(5) 0.0482(6) 0.0372(6) -0.0030(5) -0.0034(4) 0.0074(5)
C11 0.0361(5) 0.0410(6) 0.0376(6) 0.0002(4) 0.0015(4) 0.0046(5)
C9 0.0314(5) 0.0411(6) 0.0366(5) -0.0003(4) -0.0036(4) 0.0034(5)
C4 0.0291(5) 0.0487(6) 0.0333(5) -0.0018(4) -0.0031(4) 0.0065(5)
C15 0.0362(6) 0.0545(7) 0.0530(7) -0.0033(5) -0.0068(5) 0.0078(6)
C10 0.0369(6) 0.0432(6) 0.0372(6) -0.0014(5) -0.0047(5) 0.0052(5)
C14 0.0420(6) 0.0451(7) 0.0539(7) -0.0085(5) 0.0047(5) 0.0049(6)
C5 0.0282(5) 0.0493(7) 0.0414(6) -0.0010(5) -0.0013(4) 0.0077(5)
C16 0.0383(6) 0.0495(7) 0.0481(7) 0.0010(5) -0.0037(5) 0.0152(6)
C3 0.0416(6) 0.0738(9) 0.0413(6) -0.0025(6) 0.0023(5) 0.0203(6)
C13 0.0590(8) 0.0550(8) 0.0468(7) -0.0084(6) -0.0006(6) 0.0184(6)
C12 0.0471(7) 0.0560(7) 0.0389(6) -0.0066(6) -0.0049(5) 0.0098(5)
C6 0.0469(7) 0.0505(7) 0.0573(8) 0.0049(6) -0.0003(6) 0.0047(6)
C2 0.0610(8) 0.0695(10) 0.0644(9) -0.0146(7) -0.0041(7) 0.0339(8)
C1 0.0693(9) 0.0531(8) 0.0738(10) 0.0022(7) -0.0094(8) 0.0216(7)

loop_
_atom_type_symbol
_atom_type_description
_atom_type_scat_dispersion_real
_atom_type_scat_dispersion_imag
_atom_type_scat_source
C C 0.0033 0.0016 'International Tables Vol C Tables 4.2.6.8 and 6.1.1.4'
H H 0.0000 0.0000 'International Tables Vol C Tables 4.2.6.8 and 6.1.1.4'
O O 0.0106 0.0060 'International Tables Vol C Tables 4.2.6.8 and 6.1.1.4'
F F 0.0171 0.0103 'International Tables Vol C Tables 4.2.6.8 and 6.1.1.4'

loop_
_geom_angle_atom_site_label_1
_geom_angle_atom_site_label_2
_geom_angle_atom_site_label_3
_geom_angle_site_symmetry_1
_geom_angle_site_symmetry_3
_geom_angle
_geom_angle_publ_flag
C7 O4 C4 . . 118.46(9) ?
C8 O3 C4 . . 118.15(9) ?
O1 C8 O3 . . 119.04(11) ?
O1 C8 C9 . . 124.97(12) ?
O3 C8 C9 . . 115.69(10) ?
O2 C7 O4 . . 119.51(11) ?
O2 C7 C9 . . 125.10(12) ?
O4 C7 C9 . . 115.36(9) ?
C12 C11 C16 . . 118.66(11) ?
C12 C11 C10 . . 118.86(11) ?
C16 C11 C10 . . 122.37(11) ?
C10 C9 C8 . . 125.84(11) ?
C10 C9 C7 . . 118.84(10) ?
C8 C9 C7 . . 115.16(11) ?
O3 C4 O4 . . 108.60(10) ?
O3 C4 C3 . . 106.43(10) ?
O4 C4 C3 . . 106.66(10) ?
O3 C4 C5 . . 110.87(10) ?
O4 C4 C5 . . 111.68(9) ?
C3 C4 C5 . . 112.35(11) ?
C14 C15 C16 . . 118.30(12) ?
C14 C15 H15A . . 120.8 ?
C16 C15 H15A . . 120.8 ?
C9 C10 C11 . . 128.90(11) ?
C9 C10 H10A . . 115.6 ?
C11 C10 H10A . . 115.6 ?
F1 C14 C15 . . 118.41(12) ?
F1 C14 C13 . . 118.51(13) ?
C15 C14 C13 . . 123.08(12) ?
C4 C5 C6 . . 111.58(11) ?
C4 C5 H5A . . 109.3 ?
C6 C5 H5A . . 109.3 ?
C4 C5 H5B . . 109.3 ?
C6 C5 H5B . . 109.3 ?
H5A C5 H5B . . 108.0 ?
C15 C16 C11 . . 120.91(12) ?
C15 C16 H16A . . 119.5 ?
C11 C16 H16A . . 119.5 ?
C4 C3 C2 . . 112.08(12) ?
C4 C3 H3A . . 109.2 ?
C2 C3 H3A . . 109.2 ?
C4 C3 H3B . . 109.2 ?
C2 C3 H3B . . 109.2 ?
H3A C3 H3B . . 107.9 ?
C14 C13 C12 . . 118.29(13) ?
C14 C13 H13A . . 120.9 ?
C12 C13 H13A . . 120.9 ?
C13 C12 C11 . . 120.75(12) ?
C13 C12 H12A . . 119.6 ?
C11 C12 H12A . . 119.6 ?
C1 C6 C5 . . 111.29(12) ?
C1 C6 H6A . . 109.4 ?
C5 C6 H6A . . 109.4 ?
C1 C6 H6B . . 109.4 ?
C5 C6 H6B . . 109.4 ?
H6A C6 H6B . . 108.0 ?
C1 C2 C3 . . 111.48(13) ?
C1 C2 H2A . . 109.3 ?
C3 C2 H2A . . 109.3 ?
C1 C2 H2B . . 109.3 ?
C3 C2 H2B . . 109.3 ?
H2A C2 H2B . . 108.0 ?
C2 C1 C6 . . 110.99(13) ?
C2 C1 H1A . . 109.4 ?
C6 C1 H1A . . 109.4 ?
C2 C1 H1B . . 109.4 ?
C6 C1 H1B . . 109.4 ?
H1A C1 H1B . . 108.0 ?

loop_
_geom_bond_atom_site_label_1
_geom_bond_atom_site_label_2
_geom_bond_site_symmetry_2
_geom_bond_distance
_geom_bond_publ_flag
O4 C7 . 1.3500(15) ?
O4 C4 . 1.4458(13) ?
O3 C8 . 1.3463(16) ?
O3 C4 . 1.4440(15) ?
O2 C7 . 1.1972(14) ?
O1 C8 . 1.2008(15) ?
C8 C9 . 1.4830(16) ?
F1 C14 . 1.3511(15) ?
C7 C9 . 1.4872(16) ?
C11 C12 . 1.3922(17) ?
C11 C16 . 1.3948(17) ?
C11 C10 . 1.4635(17) ?
C9 C10 . 1.3411(17) ?
C4 C3 . 1.5092(18) ?
C4 C5 . 1.5138(16) ?
C15 C14 . 1.365(2) ?
C15 C16 . 1.3827(18) ?
C15 H15A . 0.9300 ?
C10 H10A . 0.9300 ?
C14 C13 . 1.371(2) ?
C5 C6 . 1.5208(19) ?
C5 H5A . 0.9700 ?
C5 H5B . 0.9700 ?
C16 H16A . 0.9300 ?
C3 C2 . 1.524(2) ?
C3 H3A . 0.9700 ?
C3 H3B . 0.9700 ?
C13 C12 . 1.3845(19) ?
C13 H13A . 0.9300 ?
C12 H12A . 0.9300 ?
C6 C1 . 1.519(2) ?
C6 H6A . 0.9700 ?
C6 H6B . 0.9700 ?
C2 C1 . 1.517(2) ?
C2 H2A . 0.9700 ?
C2 H2B . 0.9700 ?
C1 H1A . 0.9700 ?
C1 H1B . 0.9700 ?

loop_
_geom_hbond_atom_site_label_D
_geom_hbond_atom_site_label_H
_geom_hbond_atom_site_label_A
_geom_hbond_site_symmetry_A
_geom_hbond_distance_DH
_geom_hbond_distance_HA
_geom_hbond_distance_DA
_geom_hbond_angle_DHA
_geom_hbond_publ_flag
C12 H12A O2 2_657 0.93 2.47 3.3405(17) 156 yes
C10 H10A O2 . 0.93 2.54 2.874(2) 101 no

loop_
_cod_related_entry_id
_cod_related_entry_database
_cod_related_entry_code
1 ChemSpider 30656455
